data_2216653
loop_
_publ_author_name
'Su, Kun-Mei'
'Li, Zhen-huan'

_publ_section_title
;
 Piperazinediium bis(3,4,5-trihydroxybenzoate) dihydrate
;
_journal_coeditor_code LX2020
_journal_issue 12
_journal_name_full 'Acta Crystallographica Section E'
_journal_page_first o4512
_journal_page_last o4512
_journal_paper_doi 10.1107/S1600536807053020
_journal_volume 63
_journal_year 2007
_chemical_formula_iupac 'C4 H12 N2 2+, 2C7 H5 O5 -, 2H2 O'
_chemical_formula_moiety 'C4 H12 N2 2+, 2(C7 H5 O5 -), 2(H2 O)'
_chemical_formula_sum 'C18 H26 N2 O12'
_chemical_formula_weight 462.41
_chemical_name_systematic
;
Piperazindiium bis(3,4,5-trihydroxybenzoate) dihydrate
;
_space_group_IT_number 14
_symmetry_cell_setting monoclinic
_symmetry_space_group_name_Hall '-P 2yn'
_symmetry_space_group_name_H-M 'P 1 21/n 1'
_atom_sites_solution_hydrogens geom
_atom_sites_solution_primary direct
_atom_sites_solution_secondary difmap
_audit_creation_method SHELXL-97
_cell_angle_alpha 90.00
_cell_angle_beta 106.516(3)
_cell_angle_gamma 90.00
_cell_formula_units_Z 2
_cell_length_a 8.197(2)
_cell_length_b 9.449(2)
_cell_length_c 12.655(2)
_cell_measurement_reflns_used 2556
_cell_measurement_temperature 294(2)
_cell_measurement_theta_max 26.36
_cell_measurement_theta_min 2.73
_cell_volume 939.7(3)
_computing_cell_refinement 'SAINT (Bruker, 2000)'
_computing_data_collection 'SMART (Bruker, 2000)'
_computing_data_reduction 'SAINT (Bruker, 2000)'
_computing_molecular_graphics 'SHELXTL (Sheldrick, 2001)'
_computing_publication_material 'SHELXTL (Sheldrick, 2001)'
_computing_structure_refinement 'SHELXL97 (Sheldrick, 1997)'
_computing_structure_solution 'SHELXS97 (Sheldrick, 1990)'
_diffrn_ambient_temperature 294(2)
_diffrn_detector_area_resol_mean 10.0
_diffrn_measured_fraction_theta_full 0.999
_diffrn_measured_fraction_theta_max 0.999
_diffrn_measurement_device_type 'Bruker SMART CCD area-detector'
_diffrn_measurement_method '\f and \w'
_diffrn_radiation_monochromator graphite
_diffrn_radiation_source 'fine-focus sealed tube'
_diffrn_radiation_type MoK\a
_diffrn_radiation_wavelength 0.71073
_diffrn_reflns_av_R_equivalents 0.0277
_diffrn_reflns_av_sigmaI/netI 0.0279
_diffrn_reflns_limit_h_max 9
_diffrn_reflns_limit_h_min -10
_diffrn_reflns_limit_k_max 11
_diffrn_reflns_limit_k_min -11
_diffrn_reflns_limit_l_max 15
_diffrn_reflns_limit_l_min -11
_diffrn_reflns_number 5263
_diffrn_reflns_theta_full 26.37
_diffrn_reflns_theta_max 26.37
_diffrn_reflns_theta_min 2.66
_diffrn_standards_number 0
_exptl_absorpt_coefficient_mu 0.139
_exptl_absorpt_correction_type none
_exptl_crystal_colour colorless
_exptl_crystal_density_diffrn 1.634
_exptl_crystal_density_method 'not measured'
_exptl_crystal_description block
_exptl_crystal_F_000 488
_exptl_crystal_size_max 0.20
_exptl_crystal_size_mid 0.16
_exptl_crystal_size_min 0.12
_refine_diff_density_max 0.225
_refine_diff_density_min -0.419
_refine_ls_extinction_method none
_refine_ls_goodness_of_fit_ref 1.096
_refine_ls_hydrogen_treatment mixed
_refine_ls_matrix_type full
_refine_ls_number_parameters 161
_refine_ls_number_reflns 1922
_refine_ls_number_restraints 4
_refine_ls_restrained_S_all 1.095
_refine_ls_R_factor_all 0.0477
_refine_ls_R_factor_gt 0.0389
_refine_ls_shift/su_max 0.000
_refine_ls_shift/su_mean 0.000
_refine_ls_structure_factor_coef Fsqd
_refine_ls_weighting_details 'calc w=1/[\s^2^(Fo^2^)+(0.0541P)^2^+0.3692P] where P=(Fo^2^+2Fc^2^)/3'
_refine_ls_weighting_scheme calc
_refine_ls_wR_factor_gt 0.1010
_refine_ls_wR_factor_ref 0.1074
_reflns_number_gt 1591
_reflns_number_total 1922
_reflns_threshold_expression I>2\s(I)
_cod_data_source_file lx2020.cif
_cod_data_source_block I
_cod_original_sg_symbol_Hall -P_2yn
_cod_original_sg_symbol_H-M 'P 21/n'
_cod_database_code 2216653
_cod_database_fobs_code 2216653

loop_
_symmetry_equiv_pos_as_xyz
'x, y, z'
'-x+1/2, y+1/2, -z+1/2'
'-x, -y, -z'
'x-1/2, -y-1/2, z-1/2'

loop_
_atom_site_type_symbol
_atom_site_label
_atom_site_fract_x
_atom_site_fract_y
_atom_site_fract_z
_atom_site_U_iso_or_equiv
_atom_site_adp_type
_atom_site_calc_flag
_atom_site_refinement_flags
_atom_site_occupancy
O O1 0.58286(17) 0.49827(12) 0.69747(9) 0.0276(3) Uani d . 1
O O2 0.53936(15) 0.33368(12) 0.81110(9) 0.0270(3) Uani d . 1
O O3 0.83718(16) 0.49981(12) 1.19238(9) 0.0279(3) Uani d D 1
H H3 0.7719 0.4333 1.1896 0.042 Uiso calc RD 1
O O4 1.02059(15) 0.72094(12) 1.17301(9) 0.0277(3) Uani d . 1
H H4 1.0744 0.7876 1.1583 0.042 Uiso calc R 1
O O5 1.02560(14) 0.82015(12) 0.96955(9) 0.0249(3) Uani d . 1
H H5 1.0160 0.8417 0.9053 0.037 Uiso calc R 1
O O6 0.2251(2) 0.26564(15) 0.68561(10) 0.0325(3) Uani d D 1
H H6A 0.325(4) 0.295(3) 0.717(2) 0.067(9) Uiso d D 1
H H6B 0.161(3) 0.282(3) 0.724(2) 0.064(8) Uiso d D 1
N N 0.58220(17) 0.12224(14) 0.97017(12) 0.0215(3) Uani d . 1
H H1A 0.651(2) 0.151(2) 1.0349(18) 0.030(5) Uiso d . 1
H H1B 0.592(3) 0.186(2) 0.9169(19) 0.042(6) Uiso d . 1
C C1 0.6055(2) 0.44903(16) 0.79314(12) 0.0196(3) Uani d . 1
C C2 0.71553(19) 0.52807(16) 0.89041(12) 0.0179(3) Uani d . 1
C C3 0.7195(2) 0.48134(16) 0.99537(12) 0.0194(3) Uani d . 1
H H3A 0.6495 0.4071 1.0033 0.023 Uiso calc R 1
C C4 0.8266(2) 0.54420(16) 1.08790(12) 0.0187(3) Uani d . 1
C C5 0.92582(19) 0.65932(16) 1.07747(12) 0.0185(3) Uani d . 1
C C6 0.92217(19) 0.70748(16) 0.97240(13) 0.0179(3) Uani d . 1
C C7 0.81769(19) 0.64194(16) 0.87896(12) 0.0186(3) Uani d . 1
H H7 0.8160 0.6739 0.8092 0.022 Uiso calc R 1
C C8 0.6298(2) -0.02284(17) 0.94383(14) 0.0257(4) Uani d . 1
H H8A 0.7493 -0.0248 0.9467 0.031 Uiso calc R 1
H H8B 0.5638 -0.0484 0.8698 0.031 Uiso calc R 1
C C9 0.4030(2) 0.12800(18) 0.97492(15) 0.0268(4) Uani d . 1
H H9A 0.3271 0.1084 0.9023 0.032 Uiso calc R 1
H H9B 0.3784 0.2226 0.9959 0.032 Uiso calc R 1

loop_
_atom_site_aniso_label
_atom_site_aniso_U_11
_atom_site_aniso_U_22
_atom_site_aniso_U_33
_atom_site_aniso_U_12
_atom_site_aniso_U_13
_atom_site_aniso_U_23
O1 0.0437(7) 0.0207(6) 0.0155(6) -0.0033(5) 0.0037(5) 0.0001(4)
O2 0.0343(7) 0.0218(6) 0.0215(6) -0.0079(5) 0.0024(5) 0.0016(5)
O3 0.0448(8) 0.0233(6) 0.0148(6) -0.0069(5) 0.0072(5) 0.0005(4)
O4 0.0376(7) 0.0228(6) 0.0180(6) -0.0087(5) 0.0002(5) -0.0020(5)
O5 0.0268(6) 0.0243(6) 0.0210(6) -0.0077(5) 0.0026(5) 0.0036(5)
O6 0.0358(8) 0.0343(7) 0.0252(7) 0.0079(6) 0.0050(6) -0.0087(5)
N 0.0236(7) 0.0196(7) 0.0214(7) -0.0013(5) 0.0067(6) 0.0028(6)
C1 0.0221(8) 0.0173(7) 0.0191(7) 0.0017(6) 0.0053(6) 0.0001(6)
C2 0.0183(7) 0.0171(7) 0.0174(7) 0.0020(6) 0.0034(6) -0.0011(6)
C3 0.0231(8) 0.0155(7) 0.0197(8) -0.0005(6) 0.0065(6) 0.0007(6)
C4 0.0240(8) 0.0171(7) 0.0150(7) 0.0043(6) 0.0057(6) 0.0012(6)
C5 0.0198(7) 0.0165(7) 0.0167(7) 0.0032(6) 0.0011(6) -0.0028(6)
C6 0.0158(7) 0.0153(7) 0.0224(8) 0.0022(6) 0.0052(6) 0.0014(6)
C7 0.0206(7) 0.0200(8) 0.0154(7) 0.0029(6) 0.0056(6) 0.0025(6)
C8 0.0250(8) 0.0244(8) 0.0311(9) 0.0010(7) 0.0135(7) -0.0023(7)
C9 0.0234(8) 0.0217(8) 0.0351(9) 0.0074(7) 0.0082(7) 0.0051(7)

loop_
_atom_type_symbol
_atom_type_description
_atom_type_scat_dispersion_real
_atom_type_scat_dispersion_imag
_atom_type_scat_source
C C 0.0033 0.0016 'International Tables Vol C Tables 4.2.6.8 and 6.1.1.4'
H H 0.0000 0.0000 'International Tables Vol C Tables 4.2.6.8 and 6.1.1.4'
N N 0.0061 0.0033 'International Tables Vol C Tables 4.2.6.8 and 6.1.1.4'
O O 0.0106 0.0060 'International Tables Vol C Tables 4.2.6.8 and 6.1.1.4'

loop_
_geom_angle_atom_site_label_1
_geom_angle_atom_site_label_2
_geom_angle_atom_site_label_3
_geom_angle_site_symmetry_1
_geom_angle_site_symmetry_3
_geom_angle
C4 O3 H3 . . 109.5
C5 O4 H4 . . 109.5
C6 O5 H5 . . 109.5
H6A O6 H6B . . 111(3)
C9 N C8 . . 111.60(10)
C9 N H1A . . 109.0(10)
C8 N H1A . . 110.0(10)
C9 N H1B . . 107.0(10)
C8 N H1B . . 111.0(10)
H1A N H1B . . 108(2)
O1 C1 O2 . . 122.40(10)
O1 C1 C2 . . 119.60(10)
O2 C1 C2 . . 118.00(10)
C3 C2 C7 . . 119.60(10)
C3 C2 C1 . . 118.10(10)
C7 C2 C1 . . 122.50(10)
C4 C3 C2 . . 120.6(2)
C4 C3 H3A . . 119.7
C2 C3 H3A . . 119.7
O3 C4 C3 . . 122.60(10)
O3 C4 C5 . . 117.10(10)
C3 C4 C5 . . 120.30(10)
O4 C5 C4 . . 116.80(10)
O4 C5 C6 . . 123.80(10)
C4 C5 C6 . . 119.40(10)
O5 C6 C7 . . 124.10(10)
O5 C6 C5 . . 115.60(10)
C7 C6 C5 . . 120.30(10)
C6 C7 C2 . . 119.80(10)
C6 C7 H7 . . 120.1
C2 C7 H7 . . 120.1
N C8 C9 . 3_657 110.17(13)
N C8 H8A . . 109.6
C9 C8 H8A 3_657 . 109.6
N C8 H8B . . 109.6
C9 C8 H8B 3_657 . 109.6
H8A C8 H8B . . 108.1
N C9 C8 . 3_657 111.90(13)
N C9 H9A . . 109.2
C8 C9 H9A 3_657 . 109.2
N C9 H9B . . 109.2
C8 C9 H9B 3_657 . 109.2
H9A C9 H9B . . 107.9

loop_
_geom_bond_atom_site_label_1
_geom_bond_atom_site_label_2
_geom_bond_site_symmetry_2
_geom_bond_distance
O1 C1 . 1.261(2)
O2 C1 . 1.266(2)
O3 C4 . 1.366(2)
O3 H3 . 0.8200
O4 C5 . 1.368(2)
O4 H4 . 0.8200
O5 C6 . 1.368(2)
O5 H5 . 0.8200
O6 H6A . 0.85(3)
O6 H6B . 0.83(3)
N C9 . 1.488(2)
N C8 . 1.489(2)
N H1A . 0.89(2)
N H1B . 0.92(2)
C1 C2 . 1.502(2)
C2 C3 . 1.391(2)
C2 C7 . 1.396(2)
C3 C4 . 1.382(2)
C3 H3A . 0.9300
C4 C5 . 1.387(2)
C5 C6 . 1.398(2)
C6 C7 . 1.393(2)
C7 H7 . 0.9300
C8 C9 3_657 1.508(2)
C8 H8A . 0.9700
C8 H8B . 0.9700
C9 C8 3_657 1.508(2)
C9 H9A . 0.9700
C9 H9B . 0.9700

loop_
_geom_hbond_atom_site_label_D
_geom_hbond_atom_site_label_H
_geom_hbond_atom_site_label_A
_geom_hbond_site_symmetry_A
_geom_hbond_distance_DH
_geom_hbond_distance_HA
_geom_hbond_distance_DA
_geom_hbond_angle_DHA
O3 H3 O6 4_666 0.82 1.92 2.664(2) 151.2
O4 H4 O1 4_676 0.82 2.08 2.703(2) 132.6
O5 H5 O1 2_656 0.82 1.98 2.650(2) 137.8
O6 H6A O2 . 0.85(3) 1.85(3) 2.691(2) 167(3)
O6 H6B O3 3_667 0.83(3) 2.31(3) 2.829(2) 121(2)
O6 H6B O4 3_667 0.83(3) 2.23(3) 3.054(2) 169(3)
N H1B O2 . 0.92(2) 1.90(2) 2.787(2) 161(2)
N H1A O6 4_666 0.89(2) 1.99(2) 2.848(2) 160.0(17)

loop_
_geom_torsion_atom_site_label_1
_geom_torsion_atom_site_label_2
_geom_torsion_atom_site_label_3
_geom_torsion_atom_site_label_4
_geom_torsion_site_symmetry_4
_geom_torsion
O1 C1 C2 C3 . 171.50(14)
O2 C1 C2 C3 . -8.9(2)
O1 C1 C2 C7 . -11.1(2)
O2 C1 C2 C7 . 168.51(14)
C7 C2 C3 C4 . -1.7(2)
C1 C2 C3 C4 . 175.86(14)
C2 C3 C4 O3 . -178.62(14)
C2 C3 C4 C5 . 3.1(2)
O3 C4 C5 O4 . -2.3(2)
C3 C4 C5 O4 . 176.13(14)
O3 C4 C5 C6 . 178.85(13)
C3 C4 C5 C6 . -2.8(2)
O4 C5 C6 O5 . 2.1(2)
C4 C5 C6 O5 . -179.08(13)
O4 C5 C6 C7 . -177.75(14)
C4 C5 C6 C7 . 1.1(2)
O5 C6 C7 C2 . -179.52(13)
C5 C6 C7 C2 . 0.3(2)
C3 C2 C7 C6 . 0.0(2)
C1 C2 C7 C6 . -177.44(14)
C9 N C8 C9 3_657 -55.1(2)
C8 N C9 C8 3_657 56.0(2)
